data_4311768
loop_
_publ_author_name
'Jana A. Lewis'
'Seth M. Cohen'

_publ_section_title
;
 Addressing Lead Toxicity: Complexation of Lead(II) with Thiopyrone and
 Hydroxypyridinethione O,S Mixed Chelators
;
_journal_name_full 'Inorganic Chemistry'
_journal_page_first 6534
_journal_page_last 6536
_journal_paper_doi 10.1021/ic0493696
_journal_volume 43
_journal_year 2004
_chemical_formula_sum 'C12 H10 O4 Pb S2'
_chemical_formula_weight 489.51
_chemical_name_systematic
; 
 ? 
;
_space_group_IT_number 15
_symmetry_cell_setting monoclinic
_symmetry_space_group_name_Hall '-C 2yc'
_symmetry_space_group_name_H-M 'C 1 2/c 1'
_atom_sites_solution_hydrogens geom
_atom_sites_solution_primary direct
_atom_sites_solution_secondary difmap
_audit_creation_method SHELXL-97
_cell_angle_alpha 90.00
_cell_angle_beta 91.865(10)
_cell_angle_gamma 90.00
_cell_formula_units_Z 4
_cell_length_a 19.397(14)
_cell_length_b 4.131(3)
_cell_length_c 16.584(12)
_cell_measurement_temperature 100(2)
_cell_measurement_theta_max 27.51
_cell_measurement_theta_min 2.10
_cell_volume 1328.2(17)
_computing_cell_refinement 'Bruker SMART'
_computing_data_collection 'Bruker SMART'
_computing_data_reduction 'Bruker SAINT'
_computing_molecular_graphics 'Bruker SHELXTL'
_computing_publication_material 'Bruker SHELXTL'
_computing_structure_refinement 'SHELXL-97 (Sheldrick, 1997)'
_computing_structure_solution 'SHELXS-97 (Sheldrick, 1990)'
_diffrn_ambient_temperature 100(2)
_diffrn_measured_fraction_theta_full 0.990
_diffrn_measured_fraction_theta_max 0.990
_diffrn_measurement_device_type 'CCD area detector'
_diffrn_measurement_method 'phi and omega scans'
_diffrn_radiation_monochromator graphite
_diffrn_radiation_source 'fine-focus sealed tube'
_diffrn_radiation_type MoK\a
_diffrn_radiation_wavelength 0.71073
_diffrn_reflns_av_R_equivalents 0.0426
_diffrn_reflns_av_sigmaI/netI 0.0295
_diffrn_reflns_limit_h_max 23
_diffrn_reflns_limit_h_min -24
_diffrn_reflns_limit_k_max 5
_diffrn_reflns_limit_k_min -5
_diffrn_reflns_limit_l_max 21
_diffrn_reflns_limit_l_min -21
_diffrn_reflns_number 4922
_diffrn_reflns_theta_full 27.51
_diffrn_reflns_theta_max 27.51
_diffrn_reflns_theta_min 2.10
_exptl_absorpt_coefficient_mu 13.022
_exptl_absorpt_correction_T_max 1.000000
_exptl_absorpt_correction_T_min 0.422355
_exptl_absorpt_correction_type semi-emperical
_exptl_absorpt_process_details SADABS
_exptl_crystal_colour 'yellow orange'
_exptl_crystal_density_diffrn 2.448
_exptl_crystal_density_meas 0
_exptl_crystal_density_method 'not measured'
_exptl_crystal_description needle
_exptl_crystal_F_000 912
_exptl_crystal_size_max 0.42
_exptl_crystal_size_mid 0.27
_exptl_crystal_size_min 0.12
_refine_diff_density_max 3.329
_refine_diff_density_min -3.015
_refine_diff_density_rms 0.253
_refine_ls_extinction_method none
_refine_ls_goodness_of_fit_ref 1.100
_refine_ls_hydrogen_treatment mixed
_refine_ls_matrix_type full
_refine_ls_number_parameters 88
_refine_ls_number_reflns 1509
_refine_ls_number_restraints 0
_refine_ls_restrained_S_all 1.100
_refine_ls_R_factor_all 0.0345
_refine_ls_R_factor_gt 0.0338
_refine_ls_shift/su_max 0.010
_refine_ls_shift/su_mean 0.001
_refine_ls_structure_factor_coef Fsqd
_refine_ls_weighting_details 'calc w=1/[\s^2^(Fo^2^)+(0.0627P)^2^+0.8281P] where P=(Fo^2^+2Fc^2^)/3'
_refine_ls_weighting_scheme calc
_refine_ls_wR_factor_gt 0.0827
_refine_ls_wR_factor_ref 0.0833
_reflns_number_gt 1476
_reflns_number_total 1509
_reflns_threshold_expression >2sigma(I)
_cod_data_source_file ic0493696si20040514_114839_1.cif
_cod_data_source_block '[Pb(thiomaltolato)2]'
_cod_depositor_comments
;
The following automatic conversions were performed:
'_symmetry_cell_setting' value 'Monoclinic' changed to 'monoclinic'
according to '/home/saulius/struct/CIF-dictionaries/cif_core.dic'
dictionary named 'cif_core.dic' version 2.4.1 from 2010-06-29.

Automatic conversion script
Id: cif_fix_enum 1527 2010-12-29 10:47:43Z saulius 
;
_cod_original_cell_volume 1328.2(16)
_cod_database_code 4311768

loop_
_symmetry_equiv_pos_as_xyz
'x, y, z'
'-x, y, -z+1/2'
'x+1/2, y+1/2, z'
'-x+1/2, y+1/2, -z+1/2'
'-x, -y, -z'
'x, -y, z-1/2'
'-x+1/2, -y+1/2, -z'
'x+1/2, -y+1/2, z-1/2'

loop_
_atom_site_label
_atom_site_type_symbol
_atom_site_fract_x
_atom_site_fract_y
_atom_site_fract_z
_atom_site_U_iso_or_equiv
_atom_site_adp_type
_atom_site_occupancy
_atom_site_symmetry_multiplicity
_atom_site_calc_flag
_atom_site_refinement_flags
_atom_site_disorder_assembly
_atom_site_disorder_group
Pb1 Pb 0.0000 0.32671(6) 0.7500 0.01645(13) Uani 1 2 d S . .
S1 S 0.11638(8) 0.6996(3) 0.71474(8) 0.0180(3) Uani 1 1 d . . .
C6 C 0.0989(3) 0.7347(16) 0.8777(3) 0.0182(10) Uani 1 1 d . . .
O1 O 0.0403(2) 0.5802(12) 0.8701(2) 0.0249(8) Uani 1 1 d . . .
C1 C 0.1409(3) 0.8119(11) 0.8098(3) 0.0158(11) Uani 1 1 d . . .
O2 O 0.1831(2) 1.0045(11) 0.9649(2) 0.0249(8) Uani 1 1 d . . .
C2 C 0.2024(3) 0.9876(14) 0.8250(3) 0.0213(10) Uani 1 1 d . . .
H2 H 0.2306 1.0440 0.7814 0.026 Uiso 1 1 calc R . .
C4 C 0.1227(3) 0.8348(12) 0.9539(4) 0.0201(12) Uani 1 1 d . . .
C3 C 0.2217(3) 1.0766(16) 0.9011(4) 0.0244(11) Uani 1 1 d . . .
H3 H 0.2635 1.1929 0.9098 0.029 Uiso 1 1 calc R . .
C5 C 0.0866(4) 0.7771(19) 1.0298(4) 0.0284(13) Uani 1 1 d . . .
H5A H 0.1203 0.7717 1.0751 0.043 Uiso 1 1 calc R . .
H5B H 0.0622 0.5696 1.0264 0.043 Uiso 1 1 calc R . .
H5C H 0.0534 0.9517 1.0382 0.043 Uiso 1 1 calc R . .

loop_
_atom_site_aniso_label
_atom_site_aniso_U_11
_atom_site_aniso_U_22
_atom_site_aniso_U_33
_atom_site_aniso_U_23
_atom_site_aniso_U_13
_atom_site_aniso_U_12
Pb1 0.01360(18) 0.02002(18) 0.01582(18) 0.000 0.00203(10) 0.000
S1 0.0171(7) 0.0251(7) 0.0120(6) -0.0003(4) 0.0043(5) -0.0014(5)
C6 0.016(3) 0.025(2) 0.014(2) -0.001(2) 0.003(2) 0.002(2)
O1 0.022(2) 0.037(2) 0.0158(17) -0.0006(17) 0.0058(15) -0.0100(19)
C1 0.017(3) 0.019(3) 0.011(2) 0.0029(16) 0.0033(19) 0.0030(18)
O2 0.0233(19) 0.033(2) 0.0183(18) -0.0027(17) 0.0022(14) -0.0088(19)
C2 0.019(2) 0.026(3) 0.019(2) 0.001(2) 0.0052(19) -0.001(2)
C4 0.019(3) 0.028(3) 0.014(3) 0.0010(18) 0.002(2) -0.0008(19)
C3 0.022(3) 0.028(3) 0.024(3) -0.002(2) 0.006(2) -0.007(2)
C5 0.031(3) 0.041(3) 0.013(3) 0.002(2) 0.005(2) -0.005(3)

loop_
_atom_type_symbol
_atom_type_description
_atom_type_scat_dispersion_real
_atom_type_scat_dispersion_imag
_atom_type_scat_source
C C 0.0033 0.0016 'International Tables Vol C Tables 4.2.6.8 and 6.1.1.4'
H H 0.0000 0.0000 'International Tables Vol C Tables 4.2.6.8 and 6.1.1.4'
O O 0.0106 0.0060 'International Tables Vol C Tables 4.2.6.8 and 6.1.1.4'
S S 0.1246 0.1234 'International Tables Vol C Tables 4.2.6.8 and 6.1.1.4'
Pb Pb -3.3944 10.1111 'International Tables Vol C Tables 4.2.6.8 and 6.1.1.4'

loop_
_geom_angle_atom_site_label_1
_geom_angle_atom_site_label_2
_geom_angle_atom_site_label_3
_geom_angle
_geom_angle_site_symmetry_1
_geom_angle_site_symmetry_3
_geom_angle_publ_flag
O1 Pb1 O1 127.3(2) . 2_556 ?
O1 Pb1 S1 71.70(11) . . ?
O1 Pb1 S1 80.07(12) 2_556 . ?
O1 Pb1 S1 80.07(12) . 2_556 ?
O1 Pb1 S1 71.70(11) 2_556 2_556 ?
S1 Pb1 S1 113.52(8) . 2_556 ?
C1 S1 Pb1 99.2(2) . . ?
O1 C6 C4 119.6(5) . . ?
O1 C6 C1 122.9(5) . . ?
C4 C6 C1 117.5(5) . . ?
C6 O1 Pb1 124.2(3) . . ?
C2 C1 C6 117.9(5) . . ?
C2 C1 S1 121.1(4) . . ?
C6 C1 S1 121.0(4) . . ?
C3 O2 C4 120.1(5) . . ?
C3 C2 C1 120.8(5) . . ?
O2 C4 C6 121.9(5) . . ?
O2 C4 C5 113.3(5) . . ?
C6 C4 C5 124.8(6) . . ?
O2 C3 C2 121.8(5) . . ?

loop_
_geom_bond_atom_site_label_1
_geom_bond_atom_site_label_2
_geom_bond_distance
_geom_bond_site_symmetry_2
_geom_bond_publ_flag
Pb1 O1 2.360(4) . ?
Pb1 O1 2.360(4) 2_556 ?
Pb1 S1 2.810(2) . ?
Pb1 S1 2.810(2) 2_556 ?
S1 C1 1.696(6) . ?
C6 O1 1.306(8) . ?
C6 C4 1.395(8) . ?
C6 C1 1.447(7) . ?
C1 C2 1.413(8) . ?
O2 C3 1.350(7) . ?
O2 C4 1.372(7) . ?
C2 C3 1.355(8) . ?
C4 C5 1.480(8) . ?
